data_1530734
loop_
_publ_author_name
'Semenenko, K.N.'
'Lobkovskii, E.B.'
'Kravchenko, O.V.'
'Polyakova, V.B.'
'Korobov, I.I.'

_publ_section_title
;
 Structure and vibrational spectra of aluminium chloride monoammoniate
;
_journal_name_full
;
Koordinatsionnaya Khimiya (= Coordination Chemistry (USSR))
;
_journal_page_first 1649
_journal_page_last 1652
_journal_volume 4
_journal_year 1978
_chemical_formula_sum 'Al Cl3 H3 N'
_chemical_name_systematic 'Al Cl3 (N H3)'
_space_group_IT_number 61
_symmetry_space_group_name_Hall '-P 2ac 2ab'
_symmetry_space_group_name_H-M 'P b c a'
_cell_angle_alpha 90
_cell_angle_beta 90
_cell_angle_gamma 90
_cell_formula_units_Z 8
_cell_length_a 9.895
_cell_length_b 10.148
_cell_length_c 11.544
_cell_volume 1159.185
_citation_journal_id_ASTM KOKHDC
_cod_data_source_file Semenenko_KOKHDC_1978_634.cif
_cod_data_source_block H3Al1Cl3N1
_cod_original_formula_sum 'H3 Al1 Cl3 N1'
_cod_database_code 1530734

loop_
_symmetry_equiv_pos_as_xyz
x,y,z
-x+1/2,-y,z+1/2
x+1/2,-y+1/2,-z
-x,y+1/2,-z+1/2
-x,-y,-z
x-1/2,y,-z-1/2
-x-1/2,y-1/2,z
x,-y-1/2,z-1/2

loop_
_atom_site_label
_atom_site_type_symbol
_atom_site_fract_x
_atom_site_fract_y
_atom_site_fract_z
_atom_site_occupancy
_atom_site_U_iso_or_equiv
Cl3 Cl-1 0.44734 0.56886 0.16781 1 0.0
Cl1 Cl-1 0.15242 0.42289 0.06615 1 0.0
N1 N-3 0.43626 0.26405 0.09632 1 0.0
Cl2 Cl-1 0.27961 0.32412 0.33514 1 0.0
H1 H+1 0.387 0.199 0.087 1 0.0
H3 H+1 0.493 0.255 0.133 1 0.0
Al1 Al+3 0.32673 0.39673 0.16888 1 0.0
H2 H+1 0.46 0.289 0.029 1 0.0
